data_4066249
loop_
_publ_author_name
'Peitz, Stephan'
'Peulecke, Normen'
'Aluri, Bhaskar R.'
'M\"uller, Bernd H.'
'Spannenberg, Anke'
'Rosenthal, Uwe'
'Al-Hazmi, Mohammed H.'
'Mosa, Fuad M.'
'W\"ohl, Anina'
'M\"uller, Wolfgang'

_publ_section_title
;
 Metalation and Transmetalation Studies on Ph2PN(iPr)P(Ph)N(iPr)H for
 Selective Ethene Trimerization to 1-Hexene&#x22A5;
;
_journal_issue 21
_journal_name_full Organometallics
_journal_page_first 5263
_journal_paper_doi 10.1021/om100371f
_journal_volume 29
_journal_year 2010
_chemical_formula_sum 'C30 H45 Li N4 P2'
_chemical_formula_weight 530.58
_chemical_name_systematic
; 
 ? 
;
_space_group_IT_number 14
_symmetry_cell_setting monoclinic
_symmetry_space_group_name_Hall '-P 2ybc'
_symmetry_space_group_name_H-M 'P 1 21/c 1'
_atom_sites_solution_hydrogens geom
_atom_sites_solution_primary direct
_atom_sites_solution_secondary difmap
_audit_creation_method SHELXL-97
_cell_angle_alpha 90.00
_cell_angle_beta 105.178(3)
_cell_angle_gamma 90.00
_cell_formula_units_Z 4
_cell_length_a 10.2842(3)
_cell_length_b 18.2568(7)
_cell_length_c 17.3893(6)
_cell_measurement_reflns_used 9698
_cell_measurement_temperature 200(2)
_cell_measurement_theta_max 28.34
_cell_measurement_theta_min 1.63
_cell_volume 3151.06(19)
_computing_cell_refinement X-AREA
_computing_data_collection 'X-AREA (Stoe & Cie, 2005)'
_computing_data_reduction X-AREA
_computing_molecular_graphics 'XP in SHELXTL'
_computing_publication_material 'SHELXTL (Sheldrick, 2008)'
_computing_structure_refinement 'SHELXL-97 (Sheldrick, 2008)'
_computing_structure_solution 'SHELXS-97 (Sheldrick, 2008)'
_diffrn_ambient_temperature 200(2)
_diffrn_detector_area_resol_mean \w
_diffrn_measured_fraction_theta_full 1.000
_diffrn_measured_fraction_theta_max 1.000
_diffrn_measurement_device_type 'STOE IPDS II'
_diffrn_measurement_method 'rotation method'
_diffrn_radiation_monochromator graphite
_diffrn_radiation_source 'fine-focus sealed tube'
_diffrn_radiation_type MoK\a
_diffrn_radiation_wavelength 0.71073
_diffrn_reflns_av_R_equivalents 0.0368
_diffrn_reflns_av_sigmaI/netI 0.0390
_diffrn_reflns_limit_h_max 12
_diffrn_reflns_limit_h_min -12
_diffrn_reflns_limit_k_max 22
_diffrn_reflns_limit_k_min -22
_diffrn_reflns_limit_l_max 21
_diffrn_reflns_limit_l_min -21
_diffrn_reflns_number 44217
_diffrn_reflns_theta_full 26.00
_diffrn_reflns_theta_max 26.00
_diffrn_reflns_theta_min 1.65
_exptl_absorpt_coefficient_mu 0.162
_exptl_absorpt_correction_type none
_exptl_crystal_colour colourless
_exptl_crystal_density_diffrn 1.118
_exptl_crystal_density_method 'not measured'
_exptl_crystal_description prism
_exptl_crystal_F_000 1144
_exptl_crystal_size_max 0.50
_exptl_crystal_size_mid 0.48
_exptl_crystal_size_min 0.45
_refine_diff_density_max 0.258
_refine_diff_density_min -0.213
_refine_diff_density_rms 0.030
_refine_ls_extinction_method none
_refine_ls_goodness_of_fit_ref 0.863
_refine_ls_hydrogen_treatment constr
_refine_ls_matrix_type full
_refine_ls_number_parameters 342
_refine_ls_number_reflns 6204
_refine_ls_number_restraints 6
_refine_ls_restrained_S_all 0.865
_refine_ls_R_factor_all 0.0559
_refine_ls_R_factor_gt 0.0321
_refine_ls_shift/su_max 0.001
_refine_ls_shift/su_mean 0.000
_refine_ls_structure_factor_coef Fsqd
_refine_ls_weighting_details 'calc w=1/[\s^2^(Fo^2^)+(0.0475P)^2^+0.0000P] where P=(Fo^2^+2Fc^2^)/3'
_refine_ls_weighting_scheme calc
_refine_ls_wR_factor_gt 0.0741
_refine_ls_wR_factor_ref 0.0785
_reflns_number_gt 4233
_reflns_number_total 6204
_reflns_threshold_expression >2sigma(I)
_cod_data_source_file om100371f_si_001.cif
_cod_data_source_block 2
_cod_original_sg_symbol_H-M P2(1)/c
_cod_database_code 4066249

loop_
_symmetry_equiv_pos_as_xyz
'x, y, z'
'-x, y+1/2, -z+1/2'
'-x, -y, -z'
'x, -y-1/2, z-1/2'

loop_
_atom_site_label
_atom_site_type_symbol
_atom_site_fract_x
_atom_site_fract_y
_atom_site_fract_z
_atom_site_U_iso_or_equiv
_atom_site_adp_type
_atom_site_occupancy
_atom_site_symmetry_multiplicity
_atom_site_calc_flag
_atom_site_refinement_flags
C1 C 0.26560(17) 0.35505(9) 0.67358(10) 0.0450(4) Uani 1 1 d .
H1 H 0.2577 0.3340 0.6194 0.054 Uiso 1 1 calc R
C2 C 0.3678(2) 0.41702(11) 0.68675(13) 0.0662(6) Uani 1 1 d .
H2A H 0.3778 0.4382 0.7398 0.099 Uiso 1 1 calc R
H2B H 0.3367 0.4549 0.6461 0.099 Uiso 1 1 calc R
H2C H 0.4549 0.3979 0.6829 0.099 Uiso 1 1 calc R
C3 C 0.1278(2) 0.38420(13) 0.67576(16) 0.0810(7) Uani 1 1 d .
H3A H 0.0612 0.3447 0.6623 0.121 Uiso 1 1 calc R
H3B H 0.1016 0.4241 0.6371 0.121 Uiso 1 1 calc R
H3C H 0.1320 0.4026 0.7293 0.121 Uiso 1 1 calc R
C4 C 0.30451(15) 0.14658(8) 0.73182(9) 0.0356(4) Uani 1 1 d .
C5 C 0.36973(17) 0.08287(9) 0.76530(10) 0.0421(4) Uani 1 1 d .
H5 H 0.4654 0.0814 0.7800 0.051 Uiso 1 1 calc R
C6 C 0.29862(19) 0.02185(10) 0.77762(11) 0.0511(5) Uani 1 1 d .
H6 H 0.3458 -0.0207 0.8012 0.061 Uiso 1 1 calc R
C7 C 0.15909(19) 0.02203(10) 0.75590(11) 0.0525(5) Uani 1 1 d .
H7 H 0.1101 -0.0198 0.7648 0.063 Uiso 1 1 calc R
C8 C 0.09281(18) 0.08381(10) 0.72121(11) 0.0538(5) Uani 1 1 d .
H8 H -0.0029 0.0845 0.7053 0.065 Uiso 1 1 calc R
C9 C 0.16405(16) 0.14495(9) 0.70928(10) 0.0449(4) Uani 1 1 d .
H9 H 0.1161 0.1871 0.6851 0.054 Uiso 1 1 calc R
C10 C 0.66871(15) 0.21488(9) 0.74293(9) 0.0388(4) Uani 1 1 d .
H10 H 0.7486 0.2217 0.7896 0.047 Uiso 1 1 calc R
C11 C 0.68082(18) 0.13886(11) 0.70926(11) 0.0555(5) Uani 1 1 d .
H11A H 0.6847 0.1020 0.7508 0.083 Uiso 1 1 calc R
H11B H 0.7632 0.1362 0.6910 0.083 Uiso 1 1 calc R
H11C H 0.6024 0.1294 0.6643 0.083 Uiso 1 1 calc R
C12 C 0.67639(19) 0.27400(12) 0.68254(11) 0.0568(5) Uani 1 1 d .
H12A H 0.6014 0.2680 0.6348 0.085 Uiso 1 1 calc R
H12B H 0.7619 0.2697 0.6680 0.085 Uiso 1 1 calc R
H12C H 0.6708 0.3224 0.7059 0.085 Uiso 1 1 calc R
C13 C 0.64106(15) 0.14683(8) 0.92400(9) 0.0361(4) Uani 1 1 d .
C14 C 0.76876(17) 0.12342(9) 0.92202(10) 0.0456(4) Uani 1 1 d D
H14 H 0.8131 0.1472 0.8874 0.055 Uiso 1 1 calc R
C15 C 0.8325(2) 0.06654(9) 0.96904(10) 0.0577(5) Uani 1 1 d D
H15 H 0.9195 0.0514 0.9662 0.069 Uiso 1 1 calc R
C16 C 0.77108(19) 0.03158(11) 1.02003(12) 0.0699(7) Uani 1 1 d D
H16 H 0.8157 -0.0070 1.0533 0.084 Uiso 1 1 calc R
C17 C 0.6443(2) 0.05324(11) 1.02216(13) 0.0823(8) Uani 1 1 d D
H17 H 0.6004 0.0292 1.0568 0.099 Uiso 1 1 calc R
C18 C 0.58021(19) 0.10966(11) 0.97429(12) 0.0634(6) Uani 1 1 d D
H18 H 0.4918 0.1233 0.9760 0.076 Uiso 1 1 calc R
C19 C 0.68035(14) 0.29724(8) 0.91176(8) 0.0300(3) Uani 1 1 d .
C20 C 0.67990(17) 0.36323(9) 0.87191(9) 0.0431(4) Uani 1 1 d .
H20 H 0.6208 0.3693 0.8203 0.052 Uiso 1 1 calc R
C21 C 0.7641(2) 0.42023(10) 0.90611(11) 0.0537(5) Uani 1 1 d .
H21 H 0.7629 0.4648 0.8777 0.064 Uiso 1 1 calc R
C22 C 0.84968(17) 0.41255(10) 0.98134(11) 0.0502(5) Uani 1 1 d .
H22 H 0.9076 0.4516 1.0048 0.060 Uiso 1 1 calc R
C23 C 0.85055(16) 0.34814(10) 1.02200(10) 0.0454(4) Uani 1 1 d .
H23 H 0.9090 0.3428 1.0739 0.054 Uiso 1 1 calc R
C24 C 0.76711(14) 0.29084(9) 0.98813(9) 0.0359(4) Uani 1 1 d .
H24 H 0.7688 0.2466 1.0171 0.043 Uiso 1 1 calc R
C25 C 0.17596(17) 0.29794(9) 0.97408(10) 0.0444(4) Uani 1 1 d .
H25A H 0.2529 0.2800 1.0169 0.053 Uiso 1 1 calc R
H25B H 0.0933 0.2927 0.9927 0.053 Uiso 1 1 calc R
C26 C 0.19728(17) 0.37779(9) 0.95855(11) 0.0467(4) Uani 1 1 d .
H26A H 0.1178 0.3966 0.9181 0.056 Uiso 1 1 calc R
H26B H 0.2059 0.4060 1.0082 0.056 Uiso 1 1 calc R
C27 C 0.1765(2) 0.17532(10) 0.92478(12) 0.0539(5) Uani 1 1 d .
H27A H 0.1047 0.1617 0.9496 0.081 Uiso 1 1 calc R
H27B H 0.2643 0.1670 0.9627 0.081 Uiso 1 1 calc R
H27C H 0.1695 0.1454 0.8771 0.081 Uiso 1 1 calc R
C28 C 0.03144(16) 0.26532(11) 0.84595(12) 0.0553(5) Uani 1 1 d .
H28A H 0.0201 0.2315 0.8009 0.083 Uiso 1 1 calc R
H28B H 0.0261 0.3159 0.8265 0.083 Uiso 1 1 calc R
H28C H -0.0399 0.2568 0.8728 0.083 Uiso 1 1 calc R
C29 C 0.3201(2) 0.46344(10) 0.89940(13) 0.0632(5) Uani 1 1 d .
H29A H 0.3207 0.4987 0.9420 0.095 Uiso 1 1 calc R
H29B H 0.2396 0.4711 0.8553 0.095 Uiso 1 1 calc R
H29C H 0.4008 0.4704 0.8803 0.095 Uiso 1 1 calc R
C30 C 0.43921(17) 0.37926(11) 0.99694(11) 0.0521(5) Uani 1 1 d .
H30A H 0.5200 0.3895 0.9788 0.078 Uiso 1 1 calc R
H30B H 0.4428 0.3288 1.0166 0.078 Uiso 1 1 calc R
H30C H 0.4352 0.4132 1.0400 0.078 Uiso 1 1 calc R
Li1 Li 0.3057(2) 0.29729(14) 0.84591(15) 0.0357(6) Uani 1 1 d .
N1 N 0.30500(12) 0.29566(7) 0.73236(7) 0.0356(3) Uani 1 1 d .
N2 N 0.54682(11) 0.22115(7) 0.77322(7) 0.0322(3) Uani 1 1 d .
N3 N 0.16323(12) 0.25301(7) 0.90236(8) 0.0370(3) Uani 1 1 d .
N4 N 0.31903(13) 0.38875(7) 0.93030(8) 0.0399(3) Uani 1 1 d .
P1 P 0.38734(4) 0.22852(2) 0.70352(2) 0.03348(10) Uani 1 1 d .
P2 P 0.55257(4) 0.22725(2) 0.87074(2) 0.03035(10) Uani 1 1 d .

loop_
_atom_site_aniso_label
_atom_site_aniso_U_11
_atom_site_aniso_U_22
_atom_site_aniso_U_33
_atom_site_aniso_U_23
_atom_site_aniso_U_13
_atom_site_aniso_U_12
C1 0.0449(9) 0.0504(10) 0.0351(9) 0.0079(7) 0.0020(7) 0.0085(8)
C2 0.0695(14) 0.0529(12) 0.0714(14) 0.0231(10) 0.0100(11) 0.0018(10)
C3 0.0515(12) 0.0864(16) 0.0982(18) 0.0400(14) 0.0076(12) 0.0259(11)
C4 0.0314(8) 0.0436(9) 0.0288(8) -0.0088(7) 0.0028(6) -0.0011(7)
C5 0.0369(8) 0.0422(9) 0.0433(9) -0.0074(7) 0.0034(7) 0.0013(7)
C6 0.0578(11) 0.0391(9) 0.0536(11) -0.0044(8) 0.0093(9) 0.0010(8)
C7 0.0564(11) 0.0475(10) 0.0547(11) -0.0107(9) 0.0162(9) -0.0164(9)
C8 0.0366(9) 0.0604(12) 0.0615(12) -0.0100(10) 0.0076(8) -0.0098(9)
C9 0.0319(8) 0.0482(10) 0.0476(10) -0.0039(8) -0.0021(7) -0.0015(7)
C10 0.0264(7) 0.0584(10) 0.0324(8) -0.0053(7) 0.0090(6) 0.0012(7)
C11 0.0437(10) 0.0737(13) 0.0501(11) -0.0158(10) 0.0143(9) 0.0111(9)
C12 0.0515(10) 0.0804(14) 0.0443(10) 0.0040(10) 0.0232(8) -0.0016(10)
C13 0.0344(8) 0.0378(8) 0.0315(8) 0.0028(7) 0.0003(6) -0.0072(7)
C14 0.0451(10) 0.0429(10) 0.0473(10) 0.0061(8) 0.0095(8) 0.0052(8)
C15 0.0596(12) 0.0426(10) 0.0627(12) 0.0055(9) 0.0015(10) 0.0116(9)
C16 0.0775(15) 0.0441(11) 0.0703(14) 0.0204(10) -0.0124(12) -0.0052(10)
C17 0.0751(16) 0.0900(17) 0.0744(15) 0.0462(13) 0.0060(12) -0.0222(13)
C18 0.0450(10) 0.0817(14) 0.0607(12) 0.0297(11) 0.0086(9) -0.0069(10)
C19 0.0261(7) 0.0381(8) 0.0272(7) -0.0037(6) 0.0097(6) 0.0024(6)
C20 0.0494(10) 0.0478(10) 0.0314(9) -0.0002(7) 0.0094(7) -0.0018(8)
C21 0.0721(13) 0.0430(10) 0.0528(11) -0.0017(9) 0.0285(10) -0.0098(9)
C22 0.0429(10) 0.0521(11) 0.0597(12) -0.0241(9) 0.0204(9) -0.0129(8)
C23 0.0342(9) 0.0570(11) 0.0410(9) -0.0173(8) 0.0028(7) 0.0027(7)
C24 0.0330(8) 0.0428(9) 0.0302(8) -0.0055(6) 0.0050(6) 0.0044(6)
C25 0.0373(9) 0.0572(10) 0.0433(9) -0.0058(8) 0.0186(7) -0.0061(8)
C26 0.0394(9) 0.0507(10) 0.0513(11) -0.0132(8) 0.0141(8) 0.0041(8)
C27 0.0587(12) 0.0488(10) 0.0571(11) 0.0026(9) 0.0203(9) -0.0068(9)
C28 0.0331(9) 0.0695(12) 0.0578(11) -0.0050(10) 0.0022(8) -0.0065(9)
C29 0.0856(15) 0.0410(10) 0.0665(13) -0.0048(9) 0.0258(11) -0.0062(10)
C30 0.0398(9) 0.0617(12) 0.0542(11) -0.0156(9) 0.0111(8) -0.0045(8)
Li1 0.0328(13) 0.0389(14) 0.0348(13) -0.0017(11) 0.0077(11) -0.0007(11)
N1 0.0356(7) 0.0391(7) 0.0298(7) 0.0037(5) 0.0044(5) 0.0043(5)
N2 0.0247(6) 0.0447(7) 0.0260(6) -0.0027(5) 0.0044(5) 0.0017(5)
N3 0.0301(6) 0.0421(7) 0.0383(7) -0.0018(6) 0.0079(5) -0.0038(5)
N4 0.0405(7) 0.0381(7) 0.0428(8) -0.0064(6) 0.0139(6) -0.0028(6)
P1 0.02957(19) 0.0432(2) 0.02466(19) -0.00267(17) 0.00173(15) 0.00131(18)
P2 0.02383(18) 0.0401(2) 0.02553(19) -0.00026(17) 0.00371(14) -0.00005(16)

loop_
_atom_type_symbol
_atom_type_description
_atom_type_scat_dispersion_real
_atom_type_scat_dispersion_imag
_atom_type_scat_source
C C 0.0033 0.0016 'International Tables Vol C Tables 4.2.6.8 and 6.1.1.4'
H H 0.0000 0.0000 'International Tables Vol C Tables 4.2.6.8 and 6.1.1.4'
Li Li -0.0003 0.0001 'International Tables Vol C Tables 4.2.6.8 and 6.1.1.4'
N N 0.0061 0.0033 'International Tables Vol C Tables 4.2.6.8 and 6.1.1.4'
P P 0.1023 0.0942 'International Tables Vol C Tables 4.2.6.8 and 6.1.1.4'

loop_
_geom_angle_atom_site_label_1
_geom_angle_atom_site_label_2
_geom_angle_atom_site_label_3
_geom_angle
N1 C1 C2 112.93(13)
N1 C1 C3 109.19(15)
C2 C1 C3 110.32(17)
C5 C4 C9 116.75(15)
C5 C4 P1 125.57(12)
C9 C4 P1 117.23(12)
C6 C5 C4 121.51(15)
C5 C6 C7 120.61(17)
C8 C7 C6 118.78(17)
C7 C8 C9 120.55(16)
C8 C9 C4 121.77(16)
N2 C10 C12 113.01(13)
N2 C10 C11 111.58(13)
C12 C10 C11 110.89(15)
C18 C13 C14 116.91(15)
C18 C13 P2 117.64(13)
C14 C13 P2 125.28(12)
C15 C14 C13 121.54(17)
C16 C15 C14 120.40(17)
C17 C16 C15 118.98(17)
C16 C17 C18 120.40(19)
C17 C18 C13 121.73(18)
C20 C19 C24 117.67(14)
C20 C19 P2 120.04(11)
C24 C19 P2 121.64(12)
C21 C20 C19 121.17(15)
C22 C21 C20 120.19(17)
C23 C22 C21 119.52(16)
C22 C23 C24 120.64(15)
C23 C24 C19 120.80(15)
N3 C25 C26 111.85(14)
N4 C26 C25 111.52(13)
N1 Li1 N3 129.37(13)
N1 Li1 N4 131.39(14)
N3 Li1 N4 84.89(11)
N1 Li1 P2 84.96(10)
N3 Li1 P2 117.80(11)
N4 Li1 P2 110.54(10)
N1 Li1 P1 28.39(5)
N3 Li1 P1 125.58(11)
N4 Li1 P1 149.44(12)
P2 Li1 P1 60.43(5)
C1 N1 P1 114.09(11)
C1 N1 Li1 127.73(13)
P1 N1 Li1 116.75(10)
C10 N2 P2 123.46(9)
C10 N2 P1 118.64(9)
P2 N2 P1 117.77(7)
C28 N3 C27 109.34(13)
C28 N3 C25 110.07(13)
C27 N3 C25 109.42(13)
C28 N3 Li1 105.12(12)
C27 N3 Li1 117.56(13)
C25 N3 Li1 105.11(12)
C30 N4 C29 108.28(14)
C30 N4 C26 109.54(14)
C29 N4 C26 109.69(14)
C30 N4 Li1 109.23(12)
C29 N4 Li1 117.76(13)
C26 N4 Li1 102.06(11)
N1 P1 N2 107.89(6)
N1 P1 C4 102.26(7)
N2 P1 C4 99.49(6)
N2 P1 Li1 83.08(6)
C4 P1 Li1 82.79(7)
N2 P2 C19 105.65(6)
N2 P2 C13 109.60(7)
C19 P2 C13 98.62(6)
N2 P2 Li1 94.84(7)
C19 P2 Li1 105.80(7)
C13 P2 Li1 139.16(8)

loop_
_geom_bond_atom_site_label_1
_geom_bond_atom_site_label_2
_geom_bond_distance
C1 N1 1.4723(19)
C1 C2 1.520(3)
C1 C3 1.523(3)
C4 C5 1.392(2)
C4 C9 1.394(2)
C4 P1 1.8508(17)
C5 C6 1.380(2)
C6 C7 1.385(3)
C7 C8 1.373(3)
C8 C9 1.380(2)
C10 N2 1.4859(19)
C10 C12 1.522(2)
C10 C11 1.524(2)
C13 C18 1.380(2)
C13 C14 1.390(2)
C13 P2 1.8440(15)
C14 C15 1.3769(15)
C15 C16 1.3731(16)
C16 C17 1.3727(16)
C17 C18 1.3786(15)
C19 C20 1.389(2)
C19 C24 1.3974(19)
C19 P2 1.8378(14)
C20 C21 1.385(2)
C21 C22 1.379(3)
C22 C23 1.371(3)
C23 C24 1.383(2)
C25 N3 1.470(2)
C25 C26 1.509(2)
C26 N4 1.474(2)
C27 N3 1.468(2)
C28 N3 1.4675(19)
C29 N4 1.467(2)
C30 N4 1.466(2)
Li1 N1 1.973(3)
Li1 N3 2.125(3)
Li1 N4 2.203(3)
Li1 P2 2.774(3)
Li1 P1 3.082(3)
N1 P1 1.6411(13)
N2 P2 1.6850(12)
N2 P1 1.7709(11)
